data_4342179
loop_
_publ_author_name
'Castro, Goretti'
'Bastida, Rufina'
'Mac\'ias, Alejandro'
'P\'erez-Lourido, Paulo'
'Platas-Iglesias, Carlos'
'Valencia, Laura'

_publ_section_title
;
 Lanthanide(III) Complexation with an Amide Derived Pyridinophane.
;
_journal_issue 4
_journal_name_full 'Inorganic chemistry'
_journal_page_first 1671
_journal_page_last 1683
_journal_paper_doi 10.1021/ic502653r
_journal_volume 54
_journal_year 2015
_chemical_formula_sum 'C30 H37 F9 La N9 O14 S3'
_chemical_formula_weight 1153.78
_chemical_name_systematic
;
 ?
;
_space_group_IT_number 14
_symmetry_cell_setting monoclinic
_symmetry_space_group_name_Hall '-P 2ybc'
_symmetry_space_group_name_H-M 'P 1 21/c 1'
_atom_sites_solution_hydrogens geom
_atom_sites_solution_primary direct
_atom_sites_solution_secondary difmap
_audit_creation_method SHELXL-97
_cell_angle_alpha 90.00
_cell_angle_beta 109.5050(10)
_cell_angle_gamma 90.00
_cell_formula_units_Z 4
_cell_length_a 13.7102(11)
_cell_length_b 22.5431(18)
_cell_length_c 15.4370(13)
_cell_measurement_temperature 293(2)
_cell_volume 4497.3(6)
_computing_cell_refinement 'BRUKER smart'
_computing_data_collection 'BRUKER smart'
_computing_data_reduction 'BRUKER Shelxtl'
_computing_molecular_graphics 'ORTEP-3 FOR Windows (Farrugia, 1997)'
_computing_publication_material 'Win GX publication routines (Farrugia, 1999)'
_computing_structure_refinement 'SHELXL-97 (Sheldrick, 1997)'
_computing_structure_solution 'SHELXS-97 (Sheldrick, 1997)'
_diffrn_ambient_temperature 293(2)
_diffrn_measured_fraction_theta_full 0.999
_diffrn_measured_fraction_theta_max 0.999
_diffrn_measurement_device_type 'BRUKER CCD-1000 area detector'
_diffrn_measurement_method 'omega scans'
_diffrn_radiation_monochromator graphite
_diffrn_radiation_source 'fine-focus sealed tube'
_diffrn_radiation_type MoK\a
_diffrn_radiation_wavelength 0.71073
_diffrn_reflns_av_R_equivalents 0.0290
_diffrn_reflns_av_sigmaI/netI 0.0247
_diffrn_reflns_limit_h_max 16
_diffrn_reflns_limit_h_min -16
_diffrn_reflns_limit_k_max 26
_diffrn_reflns_limit_k_min -26
_diffrn_reflns_limit_l_max 18
_diffrn_reflns_limit_l_min -18
_diffrn_reflns_number 34055
_diffrn_reflns_theta_full 25.04
_diffrn_reflns_theta_max 25.04
_diffrn_reflns_theta_min 1.58
_exptl_absorpt_coefficient_mu 1.197
_exptl_absorpt_correction_T_max 0.6460
_exptl_absorpt_correction_T_min 0.6031
_exptl_absorpt_correction_type empirical
_exptl_absorpt_process_details sadabs
_exptl_crystal_colour colourless
_exptl_crystal_density_diffrn 1.704
_exptl_crystal_density_method 'not measured'
_exptl_crystal_description prism
_exptl_crystal_F_000 2312
_exptl_crystal_size_max 0.47
_exptl_crystal_size_mid 0.42
_exptl_crystal_size_min 0.40
_refine_diff_density_max 1.102
_refine_diff_density_min -0.913
_refine_diff_density_rms 0.084
_refine_ls_extinction_method none
_refine_ls_goodness_of_fit_ref 1.059
_refine_ls_hydrogen_treatment constr
_refine_ls_matrix_type full
_refine_ls_number_parameters 595
_refine_ls_number_reflns 7954
_refine_ls_number_restraints 0
_refine_ls_restrained_S_all 1.059
_refine_ls_R_factor_all 0.0525
_refine_ls_R_factor_gt 0.0364
_refine_ls_shift/su_max 0.003
_refine_ls_shift/su_mean 0.000
_refine_ls_structure_factor_coef Fsqd
_refine_ls_weighting_details 'calc w=1/[\s^2^(Fo^2^)+(0.0501P)^2^+9.1745P] where P=(Fo^2^+2Fc^2^)/3'
_refine_ls_weighting_scheme calc
_refine_ls_wR_factor_gt 0.0929
_refine_ls_wR_factor_ref 0.1074
_reflns_number_gt 6343
_reflns_number_total 7954
_reflns_threshold_expression >2sigma(I)
_cod_data_source_file ic502653r_si_002.cif
_cod_data_source_block LaT-TPPTAM
_cod_depositor_comments
;
The following automatic conversions were performed:

'_symmetry_cell_setting' value 'Monoclinic' changed to 'monoclinic'
according to
/usr/data/users/saulius/crontab/automatic-downloads/rss-feeds/ACS/lib/dictionaries/cif_core.dic
dictionary named 'cif_core.dic' version 2.4.2 from 2011-04-26.

Automatic conversion script
Id: cif_fix_values 3008 2015-01-20 13:52:24Z robertas 

 Adding full bibliography for 4342165--4342179.cif.
;
_cod_original_sg_symbol_H-M P2(1)/c
_cod_database_code 4342179

loop_
_symmetry_equiv_pos_as_xyz
'x, y, z'
'-x, y+1/2, -z+1/2'
'-x, -y, -z'
'x, -y-1/2, z-1/2'

loop_
_atom_site_label
_atom_site_type_symbol
_atom_site_fract_x
_atom_site_fract_y
_atom_site_fract_z
_atom_site_U_iso_or_equiv
_atom_site_adp_type
_atom_site_occupancy
_atom_site_symmetry_multiplicity
_atom_site_calc_flag
_atom_site_refinement_flags
La1 La 1.123636(17) 0.117913(10) 0.311276(15) 0.03252(9) Uani 1 1 d .
C1 C 0.8773(3) 0.1005(2) 0.1318(3) 0.0437(10) Uani 1 1 d .
C2 C 0.8012(4) 0.1094(3) 0.0479(3) 0.0581(14) Uani 1 1 d .
H2 H 0.7571 0.0786 0.0194 0.070 Uiso 1 1 calc R
C1T C 1.2444(5) 0.0979(3) 0.0392(4) 0.0686(15) Uani 1 1 d .
C3 C 0.7913(4) 0.1640(3) 0.0072(3) 0.0631(15) Uani 1 1 d .
H3 H 0.7408 0.1707 -0.0495 0.076 Uiso 1 1 calc R
C2T C 0.3990(5) -0.0103(4) 0.7850(5) 0.088(2) Uani 1 1 d .
C4 C 0.8569(4) 0.2090(3) 0.0512(3) 0.0591(13) Uani 1 1 d .
H4 H 0.8495 0.2469 0.0260 0.071 Uiso 1 1 calc R
C3T C 0.4034(6) 0.7108(4) 0.3700(6) 0.096(2) Uani 1 1 d .
C5 C 0.9342(4) 0.1970(2) 0.1335(3) 0.0485(11) Uani 1 1 d .
C6 C 1.0092(4) 0.2438(2) 0.1829(3) 0.0526(12) Uani 1 1 d .
H6A H 1.0677 0.2437 0.1609 0.063 Uiso 1 1 calc R
H6B H 0.9761 0.2823 0.1694 0.063 Uiso 1 1 calc R
C7 C 1.1294(4) 0.2780(2) 0.3258(3) 0.0503(11) Uani 1 1 d .
H7A H 1.1416 0.2794 0.3914 0.060 Uiso 1 1 calc R
H7B H 1.1056 0.3169 0.3008 0.060 Uiso 1 1 calc R
C8 C 1.2300(4) 0.2647(2) 0.3105(3) 0.0458(11) Uani 1 1 d .
C9 C 1.2942(4) 0.3095(2) 0.3017(3) 0.0595(13) Uani 1 1 d .
H9 H 1.2719 0.3487 0.2952 0.071 Uiso 1 1 calc R
C10 C 1.3932(5) 0.2949(3) 0.3026(4) 0.0724(17) Uani 1 1 d .
H10 H 1.4381 0.3242 0.2961 0.087 Uiso 1 1 calc R
C11 C 1.4237(4) 0.2364(3) 0.3134(4) 0.0620(14) Uani 1 1 d .
H11 H 1.4906 0.2259 0.3173 0.074 Uiso 1 1 calc R
C12 C 1.3541(3) 0.1934(2) 0.3182(3) 0.0450(10) Uani 1 1 d .
C13 C 1.3816(3) 0.1291(2) 0.3296(3) 0.0469(11) Uani 1 1 d .
H13A H 1.3579 0.1099 0.2699 0.056 Uiso 1 1 calc R
H13B H 1.4562 0.1251 0.3543 0.056 Uiso 1 1 calc R
C14 C 1.3615(3) 0.0353(2) 0.3963(3) 0.0439(10) Uani 1 1 d .
H14A H 1.3477 0.0178 0.4484 0.053 Uiso 1 1 calc R
H14B H 1.4350 0.0314 0.4068 0.053 Uiso 1 1 calc R
C15 C 1.3030(3) 0.00133(19) 0.3113(3) 0.0429(10) Uani 1 1 d .
C16 C 1.3468(4) -0.0455(2) 0.2809(4) 0.0561(12) Uani 1 1 d .
H16 H 1.4167 -0.0541 0.3082 0.067 Uiso 1 1 calc R
C17 C 1.2858(4) -0.0796(2) 0.2096(4) 0.0657(15) Uani 1 1 d .
H17 H 1.3143 -0.1113 0.1877 0.079 Uiso 1 1 calc R
C18 C 1.1822(4) -0.0664(2) 0.1708(4) 0.0587(13) Uani 1 1 d .
H18 H 1.1392 -0.0898 0.1240 0.070 Uiso 1 1 calc R
C19 C 1.1434(3) -0.01763(19) 0.2027(3) 0.0433(10) Uani 1 1 d .
C20 C 1.0316(3) -0.0002(2) 0.1619(3) 0.0452(10) Uani 1 1 d .
H20A H 1.0244 0.0294 0.1145 0.054 Uiso 1 1 calc R
H20B H 0.9911 -0.0346 0.1333 0.054 Uiso 1 1 calc R
C21 C 0.8838(3) 0.0453(2) 0.1865(3) 0.0487(11) Uani 1 1 d .
H21A H 0.8516 0.0524 0.2327 0.058 Uiso 1 1 calc R
H21B H 0.8448 0.0143 0.1461 0.058 Uiso 1 1 calc R
C22 C 0.9610(4) 0.2418(2) 0.3216(4) 0.0534(12) Uani 1 1 d .
H22A H 0.9029 0.2605 0.2755 0.064 Uiso 1 1 calc R
H22B H 0.9838 0.2681 0.3743 0.064 Uiso 1 1 calc R
C23 C 0.9250(3) 0.1836(2) 0.3508(3) 0.0469(11) Uani 1 1 d .
C24 C 1.3749(3) 0.1250(2) 0.4855(3) 0.0461(11) Uani 1 1 d .
H24A H 1.4376 0.1471 0.4916 0.055 Uiso 1 1 calc R
H24B H 1.3928 0.0932 0.5304 0.055 Uiso 1 1 calc R
C25 C 1.2983(3) 0.16553(19) 0.5060(3) 0.0392(9) Uani 1 1 d .
C26 C 0.9920(4) -0.0221(2) 0.3019(3) 0.0560(13) Uani 1 1 d .
H26A H 1.0101 -0.0599 0.2812 0.067 Uiso 1 1 calc R
H26B H 0.9227 -0.0259 0.3048 0.067 Uiso 1 1 calc R
C27 C 1.0658(3) -0.0099(2) 0.3972(3) 0.0444(10) Uani 1 1 d .
N1 N 0.9449(3) 0.14317(17) 0.1723(2) 0.0420(8) Uani 1 1 d .
N2 N 1.0469(3) 0.23435(16) 0.2837(2) 0.0430(8) Uani 1 1 d .
N3 N 1.2575(3) 0.20729(16) 0.3150(2) 0.0413(8) Uani 1 1 d .
N4 N 1.3349(3) 0.09878(16) 0.3917(2) 0.0379(8) Uani 1 1 d .
N5 N 1.2030(3) 0.01616(15) 0.2707(2) 0.0394(8) Uani 1 1 d .
N6 N 0.9909(3) 0.02416(16) 0.2325(2) 0.0415(8) Uani 1 1 d .
N7 N 0.8295(3) 0.1836(2) 0.3551(4) 0.0758(14) Uani 1 1 d .
N8 N 1.3362(3) 0.2056(2) 0.5707(3) 0.0668(13) Uani 1 1 d .
N9 N 1.0694(4) -0.05162(19) 0.4586(3) 0.0672(12) Uani 1 1 d .
O1 O 0.9826(2) 0.14019(15) 0.3738(2) 0.0480(7) Uani 1 1 d .
O2 O 1.2035(2) 0.16037(13) 0.46614(19) 0.0419(7) Uani 1 1 d .
O3 O 1.1197(2) 0.03576(13) 0.4169(2) 0.0454(7) Uani 1 1 d .
O1W O 0.1016(3) 0.13477(17) 0.6000(3) 0.0662(10) Uani 1 1 d .
O2W O 0.6811(10) 0.1397(5) 0.4604(7) 0.230(4) Uani 1 1 d .
S1 S 1.14539(10) 0.14135(6) 0.06400(8) 0.0477(3) Uani 1 1 d .
S2 S 0.31500(10) 0.00356(7) 0.66883(10) 0.0620(3) Uani 1 1 d .
S3 S 0.35806(12) 0.78209(7) 0.32121(12) 0.0748(4) Uani 1 1 d .
F1 F 1.2439(4) 0.1066(2) -0.0443(3) 0.1070(15) Uani 1 1 d .
F2 F 1.2306(5) 0.0417(2) 0.0479(4) 0.142(2) Uani 1 1 d .
F3 F 1.3364(3) 0.1115(3) 0.0963(3) 0.144(2) Uani 1 1 d .
F4 F 0.3539(4) -0.0163(4) 0.8415(3) 0.195(4) Uani 1 1 d .
F5 F 0.4537(6) -0.0580(4) 0.7880(5) 0.197(3) Uani 1 1 d .
F6 F 0.4707(4) 0.0302(3) 0.8138(4) 0.154(2) Uani 1 1 d .
F7 F 0.3302(4) 0.6699(2) 0.3462(4) 0.1318(18) Uani 1 1 d .
F8 F 0.4315(5) 0.7128(3) 0.4600(4) 0.177(3) Uani 1 1 d .
F9 F 0.4815(5) 0.6924(2) 0.3497(5) 0.156(2) Uani 1 1 d .
O1T O 1.1553(3) 0.12310(14) 0.1562(2) 0.0503(8) Uani 1 1 d .
O2T O 1.0522(3) 0.1226(2) -0.0041(3) 0.0877(14) Uani 1 1 d .
O3T O 1.1733(4) 0.20104(17) 0.0572(3) 0.0865(14) Uani 1 1 d .
O4T O 0.3802(4) -0.0010(3) 0.6157(3) 0.123(2) Uani 1 1 d .
O5T O 0.2762(6) 0.0598(3) 0.6764(5) 0.171(3) Uani 1 1 d .
O6T O 0.2380(4) -0.0411(2) 0.6500(3) 0.1039(17) Uani 1 1 d .
O7T O 0.2741(4) 0.7956(3) 0.3493(5) 0.130(2) Uani 1 1 d .
O8T O 0.3223(4) 0.7708(2) 0.2226(3) 0.1089(18) Uani 1 1 d .
O9T O 0.4464(3) 0.8175(2) 0.3467(4) 0.0992(16) Uani 1 1 d .

loop_
_atom_site_aniso_label
_atom_site_aniso_U_11
_atom_site_aniso_U_22
_atom_site_aniso_U_33
_atom_site_aniso_U_23
_atom_site_aniso_U_13
_atom_site_aniso_U_12
La1 0.02941(13) 0.03714(14) 0.02897(13) -0.00074(9) 0.00701(9) -0.00213(10)
C1 0.034(2) 0.062(3) 0.034(2) -0.007(2) 0.0101(19) 0.001(2)
C2 0.045(3) 0.076(4) 0.044(3) -0.016(3) 0.002(2) 0.004(2)
C1T 0.078(4) 0.081(4) 0.055(3) 0.011(3) 0.033(3) 0.011(3)
C3 0.057(3) 0.084(4) 0.034(3) -0.008(3) -0.004(2) 0.017(3)
C2T 0.049(3) 0.134(7) 0.082(5) 0.014(4) 0.022(3) -0.008(4)
C4 0.062(3) 0.068(3) 0.039(3) 0.002(2) 0.006(2) 0.019(3)
C3T 0.090(5) 0.106(6) 0.090(5) 0.007(4) 0.026(4) -0.019(5)
C5 0.049(3) 0.057(3) 0.037(2) -0.001(2) 0.011(2) 0.009(2)
C6 0.059(3) 0.049(3) 0.044(3) 0.007(2) 0.009(2) 0.002(2)
C7 0.060(3) 0.038(2) 0.050(3) -0.003(2) 0.015(2) -0.002(2)
C8 0.053(3) 0.045(3) 0.033(2) 0.0004(19) 0.005(2) -0.009(2)
C9 0.072(4) 0.050(3) 0.053(3) -0.001(2) 0.018(3) -0.015(3)
C10 0.080(4) 0.066(4) 0.074(4) 0.002(3) 0.029(3) -0.031(3)
C11 0.055(3) 0.071(4) 0.065(3) -0.004(3) 0.027(3) -0.022(3)
C12 0.043(3) 0.055(3) 0.037(2) -0.003(2) 0.014(2) -0.011(2)
C13 0.035(2) 0.063(3) 0.046(3) -0.005(2) 0.018(2) -0.002(2)
C14 0.036(2) 0.047(3) 0.044(2) 0.000(2) 0.0066(19) 0.0071(19)
C15 0.043(2) 0.042(2) 0.043(2) -0.0010(19) 0.014(2) -0.0008(19)
C16 0.050(3) 0.057(3) 0.059(3) -0.002(2) 0.015(2) 0.015(2)
C17 0.068(4) 0.056(3) 0.068(3) -0.018(3) 0.016(3) 0.016(3)
C18 0.066(3) 0.051(3) 0.054(3) -0.011(2) 0.013(3) 0.002(2)
C19 0.046(3) 0.043(2) 0.042(2) -0.0036(19) 0.016(2) -0.004(2)
C20 0.047(3) 0.046(3) 0.039(2) -0.0071(19) 0.009(2) -0.005(2)
C21 0.033(2) 0.067(3) 0.043(3) -0.014(2) 0.0082(19) -0.011(2)
C22 0.049(3) 0.052(3) 0.057(3) -0.006(2) 0.015(2) 0.009(2)
C23 0.038(2) 0.066(3) 0.034(2) -0.001(2) 0.0087(19) 0.005(2)
C24 0.037(2) 0.060(3) 0.035(2) -0.004(2) 0.0032(19) 0.002(2)
C25 0.038(2) 0.046(2) 0.031(2) -0.0002(18) 0.0079(18) -0.0029(19)
C26 0.060(3) 0.057(3) 0.047(3) 0.005(2) 0.013(2) -0.019(2)
C27 0.042(2) 0.047(3) 0.045(3) 0.002(2) 0.015(2) 0.000(2)
N1 0.0372(19) 0.054(2) 0.0336(19) -0.0002(17) 0.0097(15) 0.0003(17)
N2 0.047(2) 0.041(2) 0.039(2) -0.0001(16) 0.0112(16) 0.0000(16)
N3 0.043(2) 0.042(2) 0.0370(19) -0.0027(16) 0.0117(16) -0.0091(16)
N4 0.0317(18) 0.049(2) 0.0313(18) -0.0031(15) 0.0075(14) 0.0002(15)
N5 0.0377(19) 0.0393(19) 0.0402(19) -0.0036(16) 0.0118(16) -0.0003(15)
N6 0.0391(19) 0.047(2) 0.0364(19) -0.0015(16) 0.0100(16) -0.0093(16)
N7 0.041(2) 0.096(4) 0.092(4) 0.019(3) 0.025(2) 0.016(2)
N8 0.049(2) 0.076(3) 0.064(3) -0.033(2) 0.004(2) -0.003(2)
N9 0.080(3) 0.054(3) 0.059(3) 0.018(2) 0.011(2) -0.009(2)
O1 0.0356(16) 0.062(2) 0.0467(18) 0.0091(15) 0.0146(14) 0.0105(15)
O2 0.0322(15) 0.0549(18) 0.0356(15) -0.0052(13) 0.0074(13) -0.0024(13)
O3 0.0475(18) 0.0453(18) 0.0403(17) 0.0035(13) 0.0105(14) -0.0059(14)
O1W 0.067(2) 0.071(2) 0.066(2) -0.0072(19) 0.031(2) -0.0115(19)
O2W 0.282(13) 0.212(9) 0.189(9) -0.027(8) 0.071(9) 0.012(9)
S1 0.0560(7) 0.0523(7) 0.0355(6) 0.0003(5) 0.0164(5) -0.0041(5)
S2 0.0523(8) 0.0715(9) 0.0614(8) 0.0081(7) 0.0179(6) 0.0009(7)
S3 0.0543(8) 0.0726(10) 0.0949(12) -0.0116(8) 0.0216(8) -0.0099(7)
F1 0.146(4) 0.130(3) 0.072(2) 0.022(2) 0.073(3) 0.041(3)
F2 0.237(6) 0.078(3) 0.165(5) 0.033(3) 0.140(5) 0.055(3)
F3 0.063(3) 0.262(7) 0.105(3) -0.014(4) 0.025(3) 0.030(3)
F4 0.080(3) 0.441(12) 0.063(3) 0.024(4) 0.021(2) -0.052(5)
F5 0.184(6) 0.221(8) 0.158(5) 0.084(5) 0.021(5) 0.098(6)
F6 0.097(3) 0.222(7) 0.116(4) 0.007(4) -0.002(3) -0.063(4)
F7 0.146(4) 0.096(3) 0.170(5) 0.013(3) 0.075(4) -0.034(3)
F8 0.198(7) 0.195(6) 0.104(4) 0.042(4) 0.004(4) 0.011(5)
F9 0.140(4) 0.095(3) 0.273(8) 0.049(4) 0.123(5) 0.035(3)
O1T 0.059(2) 0.060(2) 0.0347(16) 0.0001(14) 0.0190(15) -0.0050(16)
O2T 0.062(2) 0.143(4) 0.048(2) -0.020(2) 0.0051(19) -0.007(2)
O3T 0.141(4) 0.055(2) 0.083(3) 0.004(2) 0.063(3) -0.014(2)
O4T 0.078(3) 0.220(7) 0.083(3) 0.037(4) 0.043(3) 0.000(4)
O5T 0.164(6) 0.111(5) 0.167(6) -0.037(4) -0.041(5) 0.074(4)
O6T 0.096(3) 0.135(4) 0.074(3) -0.004(3) 0.019(3) -0.055(3)
O7T 0.084(4) 0.153(5) 0.163(6) 0.022(4) 0.053(4) 0.018(4)
O8T 0.123(4) 0.103(4) 0.075(3) -0.003(3) -0.001(3) -0.042(3)
O9T 0.052(2) 0.081(3) 0.132(4) -0.003(3) -0.012(2) -0.015(2)

loop_
_atom_type_symbol
_atom_type_description
_atom_type_scat_dispersion_real
_atom_type_scat_dispersion_imag
_atom_type_scat_source
C C 0.0033 0.0016 'International Tables Vol C Tables 4.2.6.8 and 6.1.1.4'
H H 0.0000 0.0000 'International Tables Vol C Tables 4.2.6.8 and 6.1.1.4'
N N 0.0061 0.0033 'International Tables Vol C Tables 4.2.6.8 and 6.1.1.4'
O O 0.0106 0.0060 'International Tables Vol C Tables 4.2.6.8 and 6.1.1.4'
La La -0.2871 2.4523 'International Tables Vol C Tables 4.2.6.8 and 6.1.1.4'
S S 0.1246 0.1234 'International Tables Vol C Tables 4.2.6.8 and 6.1.1.4'
F F 0.0171 0.0103 'International Tables Vol C Tables 4.2.6.8 and 6.1.1.4'

loop_
_geom_angle_atom_site_label_1
_geom_angle_atom_site_label_2
_geom_angle_atom_site_label_3
_geom_angle
O2 La1 O3 75.68(10)
O2 La1 O1 72.30(10)
O3 La1 O1 72.83(10)
O2 La1 O1T 136.53(10)
O3 La1 O1T 133.85(10)
O1 La1 O1T 138.34(10)
O2 La1 N5 118.15(10)
O3 La1 N5 67.48(10)
O1 La1 N5 133.48(11)
O1T La1 N5 67.47(10)
O2 La1 N3 67.22(10)
O3 La1 N3 134.72(10)
O1 La1 N3 116.77(11)
O1T La1 N3 70.33(10)
N5 La1 N3 108.29(11)
O2 La1 N1 132.36(10)
O3 La1 N1 117.56(10)
O1 La1 N1 69.62(10)
O1T La1 N1 69.17(10)
N5 La1 N1 108.71(11)
N3 La1 N1 106.60(11)
O2 La1 N4 64.40(9)
O3 La1 N4 80.71(10)
O1 La1 N4 133.52(10)
O1T La1 N4 87.04(10)
N5 La1 N4 62.03(10)
N3 La1 N4 60.58(11)
N1 La1 N4 156.05(10)
O2 La1 N6 136.92(10)
O3 La1 N6 64.30(10)
O1 La1 N6 80.97(11)
O1T La1 N6 85.26(10)
N5 La1 N6 60.67(11)
N3 La1 N6 155.57(10)
N1 La1 N6 62.00(11)
N4 La1 N6 120.57(11)
O2 La1 N2 78.85(10)
O3 La1 N2 135.13(10)
O1 La1 N2 64.46(11)
O1T La1 N2 89.29(10)
N5 La1 N2 156.75(11)
N3 La1 N2 61.67(11)
N1 La1 N2 59.47(11)
N4 La1 N2 119.69(11)
N6 La1 N2 119.03(10)
N1 C1 C2 121.6(5)
N1 C1 C21 115.8(4)
C2 C1 C21 122.4(4)
C3 C2 C1 119.3(5)
C3 C2 H2 120.4
C1 C2 H2 120.4
F2 C1T F1 107.3(6)
F2 C1T F3 107.4(6)
F1 C1T F3 108.5(5)
F2 C1T S1 111.1(5)
F1 C1T S1 111.7(4)
F3 C1T S1 110.7(5)
C2 C3 C4 119.3(5)
C2 C3 H3 120.4
C4 C3 H3 120.4
F4 C2T F5 107.6(8)
F4 C2T F6 109.5(7)
F5 C2T F6 101.9(6)
F4 C2T S2 114.7(5)
F5 C2T S2 110.3(6)
F6 C2T S2 112.0(6)
C3 C4 C5 118.9(5)
C3 C4 H4 120.6
C5 C4 H4 120.6
F9 C3T F8 107.2(8)
F9 C3T F7 109.1(8)
F8 C3T F7 104.2(7)
F9 C3T S3 112.9(6)
F8 C3T S3 110.6(7)
F7 C3T S3 112.5(6)
N1 C5 C4 121.7(5)
N1 C5 C6 117.2(4)
C4 C5 C6 121.1(5)
N2 C6 C5 112.0(4)
N2 C6 H6A 109.2
C5 C6 H6A 109.2
N2 C6 H6B 109.2
C5 C6 H6B 109.2
H6A C6 H6B 107.9
N2 C7 C8 114.0(4)
N2 C7 H7A 108.8
C8 C7 H7A 108.8
N2 C7 H7B 108.8
C8 C7 H7B 108.8
H7A C7 H7B 107.7
N3 C8 C9 122.3(5)
N3 C8 C7 116.1(4)
C9 C8 C7 121.3(5)
C8 C9 C10 118.7(5)
C8 C9 H9 120.7
C10 C9 H9 120.7
C11 C10 C9 118.8(5)
C11 C10 H10 120.6
C9 C10 H10 120.6
C10 C11 C12 119.5(5)
C10 C11 H11 120.3
C12 C11 H11 120.3
N3 C12 C11 121.7(5)
N3 C12 C13 115.9(4)
C11 C12 C13 122.4(5)
N4 C13 C12 112.1(4)
N4 C13 H13A 109.2
C12 C13 H13A 109.2
N4 C13 H13B 109.2
C12 C13 H13B 109.2
H13A C13 H13B 107.9
N4 C14 C15 113.7(3)
N4 C14 H14A 108.8
C15 C14 H14A 108.8
N4 C14 H14B 108.8
C15 C14 H14B 108.8
H14A C14 H14B 107.7
N5 C15 C16 121.7(4)
N5 C15 C14 116.4(4)
C16 C15 C14 121.7(4)
C17 C16 C15 119.1(5)
C17 C16 H16 120.5
C15 C16 H16 120.5
C16 C17 C18 119.5(5)
C16 C17 H17 120.3
C18 C17 H17 120.3
C17 C18 C19 118.7(5)
C17 C18 H18 120.6
C19 C18 H18 120.6
N5 C19 C18 121.8(4)
N5 C19 C20 116.9(4)
C18 C19 C20 121.3(4)
N6 C20 C19 111.7(3)
N6 C20 H20A 109.3
C19 C20 H20A 109.3
N6 C20 H20B 109.3
C19 C20 H20B 109.3
H20A C20 H20B 107.9
N6 C21 C1 113.8(4)
N6 C21 H21A 108.8
C1 C21 H21A 108.8
N6 C21 H21B 108.8
C1 C21 H21B 108.8
H21A C21 H21B 107.7
N2 C22 C23 113.4(4)
N2 C22 H22A 108.9
C23 C22 H22A 108.9
N2 C22 H22B 108.9
C23 C22 H22B 108.9
H22A C22 H22B 107.7
O1 C23 N7 122.1(5)
O1 C23 C22 121.9(4)
N7 C23 C22 115.9(4)
N4 C24 C25 112.9(3)
N4 C24 H24A 109.0
C25 C24 H24A 109.0
N4 C24 H24B 109.0
C25 C24 H24B 109.0
H24A C24 H24B 107.8
O2 C25 N8 121.5(4)
O2 C25 C24 121.8(4)
N8 C25 C24 116.7(4)
N6 C26 C27 114.5(4)
N6 C26 H26A 108.6
C27 C26 H26A 108.6
N6 C26 H26B 108.6
C27 C26 H26B 108.6
H26A C26 H26B 107.6
O3 C27 N9 122.4(4)
O3 C27 C26 122.7(4)
N9 C27 C26 114.8(4)
C1 N1 C5 119.1(4)
C1 N1 La1 121.3(3)
C5 N1 La1 118.5(3)
C7 N2 C6 108.3(4)
C7 N2 C22 110.0(4)
C6 N2 C22 110.7(4)
C7 N2 La1 111.3(3)
C6 N2 La1 106.0(3)
C22 N2 La1 110.6(3)
C8 N3 C12 118.8(4)
C8 N3 La1 122.6(3)
C12 N3 La1 118.6(3)
C14 N4 C13 109.0(3)
C14 N4 C24 109.5(3)
C13 N4 C24 110.3(3)
C14 N4 La1 112.2(2)
C13 N4 La1 104.5(2)
C24 N4 La1 111.4(2)
C19 N5 C15 119.1(4)
C19 N5 La1 118.6(3)
C15 N5 La1 122.0(3)
C21 N6 C20 108.8(3)
C21 N6 C26 109.9(4)
C20 N6 C26 110.6(4)
C21 N6 La1 111.3(3)
C20 N6 La1 104.4(2)
C26 N6 La1 111.6(3)
C23 O1 La1 123.7(3)
C25 O2 La1 124.6(3)
C27 O3 La1 126.8(3)
O3T S1 O2T 115.3(3)
O3T S1 O1T 114.0(2)
O2T S1 O1T 114.2(2)
O3T S1 C1T 104.9(3)
O2T S1 C1T 103.6(3)
O1T S1 C1T 102.9(2)
O5T S2 O4T 116.7(5)
O5T S2 O6T 112.6(4)
O4T S2 O6T 113.9(4)
O5T S2 C2T 102.1(4)
O4T S2 C2T 104.3(3)
O6T S2 C2T 105.4(3)
O7T S3 O9T 121.2(4)
O7T S3 O8T 109.8(4)
O9T S3 O8T 110.7(3)
O7T S3 C3T 105.8(4)
O9T S3 C3T 104.3(3)
O8T S3 C3T 103.3(4)
S1 O1T La1 160.1(2)

loop_
_geom_bond_atom_site_label_1
_geom_bond_atom_site_label_2
_geom_bond_distance
La1 O2 2.466(3)
La1 O3 2.480(3)
La1 O1 2.485(3)
La1 O1T 2.574(3)
La1 N5 2.701(3)
La1 N3 2.713(3)
La1 N1 2.724(3)
La1 N4 2.777(3)
La1 N6 2.789(3)
La1 N2 2.807(4)
C1 N1 1.336(6)
C1 C2 1.379(6)
C1 C21 1.491(7)
C2 C3 1.369(8)
C2 H2 0.9300
C1T F2 1.295(8)
C1T F1 1.302(6)
C1T F3 1.310(8)
C1T S1 1.815(6)
C3 C4 1.375(8)
C3 H3 0.9300
C2T F4 1.234(7)
C2T F5 1.303(10)
C2T F6 1.307(9)
C2T S2 1.806(7)
C4 C5 1.383(6)
C4 H4 0.9300
C3T F9 1.279(9)
C3T F8 1.313(9)
C3T F7 1.321(8)
C3T S3 1.796(9)
C5 N1 1.339(6)
C5 C6 1.493(7)
C6 N2 1.481(6)
C6 H6A 0.9700
C6 H6B 0.9700
C7 N2 1.476(6)
C7 C8 1.506(7)
C7 H7A 0.9700
C7 H7B 0.9700
C8 N3 1.343(6)
C8 C9 1.375(7)
C9 C10 1.393(8)
C9 H9 0.9300
C10 C11 1.377(8)
C10 H10 0.9300
C11 C12 1.379(6)
C11 H11 0.9300
C12 N3 1.345(6)
C12 C13 1.494(7)
C13 N4 1.485(6)
C13 H13A 0.9700
C13 H13B 0.9700
C14 N4 1.472(6)
C14 C15 1.500(6)
C14 H14A 0.9700
C14 H14B 0.9700
C15 N5 1.346(5)
C15 C16 1.373(6)
C16 C17 1.372(7)
C16 H16 0.9300
C17 C18 1.377(7)
C17 H17 0.9300
C18 C19 1.382(7)
C18 H18 0.9300
C19 N5 1.333(5)
C19 C20 1.501(6)
C20 N6 1.486(6)
C20 H20A 0.9700
C20 H20B 0.9700
C21 N6 1.479(6)
C21 H21A 0.9700
C21 H21B 0.9700
C22 N2 1.488(6)
C22 C23 1.522(7)
C22 H22A 0.9700
C22 H22B 0.9700
C23 O1 1.233(5)
C23 N7 1.332(6)
C24 N4 1.489(5)
C24 C25 1.505(6)
C24 H24A 0.9700
C24 H24B 0.9700
C25 O2 1.244(5)
C25 N8 1.318(6)
C26 N6 1.492(6)
C26 C27 1.508(7)
C26 H26A 0.9700
C26 H26B 0.9700
C27 O3 1.243(5)
C27 N9 1.325(6)
S1 O3T 1.412(4)
S1 O2T 1.421(4)
S1 O1T 1.444(3)
S2 O5T 1.396(5)
S2 O4T 1.403(5)
S2 O6T 1.416(5)
S3 O7T 1.392(6)
S3 O9T 1.393(4)
S3 O8T 1.457(5)

loop_
_geom_torsion_atom_site_label_1
_geom_torsion_atom_site_label_2
_geom_torsion_atom_site_label_3
_geom_torsion_atom_site_label_4
_geom_torsion
N1 C1 C2 C3 -3.3(7)
C21 C1 C2 C3 171.3(5)
C1 C2 C3 C4 -0.5(8)
C2 C3 C4 C5 2.9(8)
C3 C4 C5 N1 -1.7(8)
C3 C4 C5 C6 178.5(5)
N1 C5 C6 N2 -29.4(6)
C4 C5 C6 N2 150.5(4)
N2 C7 C8 N3 -39.1(5)
N2 C7 C8 C9 147.2(4)
N3 C8 C9 C10 -3.6(7)
C7 C8 C9 C10 169.7(5)
C8 C9 C10 C11 -0.7(8)
C9 C10 C11 C12 3.3(8)
C10 C11 C12 N3 -1.7(8)
C10 C11 C12 C13 179.8(5)
N3 C12 C13 N4 -37.1(5)
C11 C12 C13 N4 141.5(4)
N4 C14 C15 N5 -38.7(6)
N4 C14 C15 C16 146.5(4)
N5 C15 C16 C17 -2.7(8)
C14 C15 C16 C17 171.9(5)
C15 C16 C17 C18 -0.6(9)
C16 C17 C18 C19 2.4(9)
C17 C18 C19 N5 -1.0(8)
C17 C18 C19 C20 178.7(5)
N5 C19 C20 N6 -35.7(5)
C18 C19 C20 N6 144.6(4)
N1 C1 C21 N6 -44.2(5)
C2 C1 C21 N6 140.9(4)
N2 C22 C23 O1 25.9(6)
N2 C22 C23 N7 -157.8(4)
N4 C24 C25 O2 25.1(6)
N4 C24 C25 N8 -157.1(4)
N6 C26 C27 O3 1.5(7)
N6 C26 C27 N9 -178.2(4)
C2 C1 N1 C5 4.5(6)
C21 C1 N1 C5 -170.4(4)
C2 C1 N1 La1 -163.3(3)
C21 C1 N1 La1 21.8(5)
C4 C5 N1 C1 -2.0(7)
C6 C5 N1 C1 177.8(4)
C4 C5 N1 La1 166.1(4)
C6 C5 N1 La1 -14.0(5)
O2 La1 N1 C1 -128.9(3)
O3 La1 N1 C1 -33.3(3)
O1 La1 N1 C1 -90.0(3)
O1T La1 N1 C1 96.3(3)
N5 La1 N1 C1 40.5(3)
N3 La1 N1 C1 157.1(3)
N4 La1 N1 C1 103.3(4)
N6 La1 N1 C1 0.5(3)
N2 La1 N1 C1 -161.6(3)
O2 La1 N1 C5 63.2(3)
O3 La1 N1 C5 158.8(3)
O1 La1 N1 C5 102.1(3)
O1T La1 N1 C5 -71.6(3)
N5 La1 N1 C5 -127.4(3)
N3 La1 N1 C5 -10.8(3)
N4 La1 N1 C5 -64.6(4)
N6 La1 N1 C5 -167.4(3)
N2 La1 N1 C5 30.5(3)
C8 C7 N2 C6 -73.5(5)
C8 C7 N2 C22 165.5(4)
C8 C7 N2 La1 42.6(4)
C5 C6 N2 C7 173.2(4)
C5 C6 N2 C22 -66.1(5)
C5 C6 N2 La1 53.8(4)
C23 C22 N2 C7 -132.7(4)
C23 C22 N2 C6 107.7(4)
C23 C22 N2 La1 -9.4(4)
O2 La1 N2 C7 45.4(3)
O3 La1 N2 C7 101.7(3)
O1 La1 N2 C7 121.0(3)
O1T La1 N2 C7 -92.5(3)
N5 La1 N2 C7 -94.0(4)
N3 La1 N2 C7 -24.6(3)
N1 La1 N2 C7 -158.6(3)
N4 La1 N2 C7 -6.3(3)
N6 La1 N2 C7 -176.7(3)
O2 La1 N2 C6 162.9(3)
O3 La1 N2 C6 -140.8(3)
O1 La1 N2 C6 -121.6(3)
O1T La1 N2 C6 25.0(3)
N5 La1 N2 C6 23.5(4)
N3 La1 N2 C6 92.9(3)
N1 La1 N2 C6 -41.1(3)
N4 La1 N2 C6 111.1(3)
N6 La1 N2 C6 -59.2(3)
O2 La1 N2 C22 -77.2(3)
O3 La1 N2 C22 -20.9(3)
O1 La1 N2 C22 -1.6(3)
O1T La1 N2 C22 144.9(3)
N5 La1 N2 C22 143.4(3)
N3 La1 N2 C22 -147.2(3)
N1 La1 N2 C22 78.8(3)
N4 La1 N2 C22 -128.9(3)
N6 La1 N2 C22 60.7(3)
C9 C8 N3 C12 5.2(6)
C7 C8 N3 C12 -168.4(4)
C9 C8 N3 La1 -172.3(3)
C7 C8 N3 La1 14.1(5)
C11 C12 N3 C8 -2.5(6)
C13 C12 N3 C8 176.0(4)
C11 C12 N3 La1 175.1(4)
C13 C12 N3 La1 -6.4(5)
O2 La1 N3 C8 -83.4(3)
O3 La1 N3 C8 -120.9(3)
O1 La1 N3 C8 -29.0(3)
O1T La1 N3 C8 106.1(3)
N5 La1 N3 C8 163.0(3)
N1 La1 N3 C8 46.2(3)
N4 La1 N3 C8 -155.9(3)
N6 La1 N3 C8 104.3(4)
N2 La1 N3 C8 5.9(3)
O2 La1 N3 C12 99.1(3)
O3 La1 N3 C12 61.6(3)
O1 La1 N3 C12 153.5(3)
O1T La1 N3 C12 -71.4(3)
N5 La1 N3 C12 -14.5(3)
N1 La1 N3 C12 -131.3(3)
N4 La1 N3 C12 26.6(3)
N6 La1 N3 C12 -73.2(4)
N2 La1 N3 C12 -171.6(3)
C15 C14 N4 C13 -73.8(4)
C15 C14 N4 C24 165.5(4)
C15 C14 N4 La1 41.3(4)
C12 C13 N4 C14 177.6(3)
C12 C13 N4 C24 -62.3(5)
C12 C13 N4 La1 57.5(4)
C25 C24 N4 C14 -136.5(4)
C25 C24 N4 C13 103.7(4)
C25 C24 N4 La1 -11.9(4)
O2 La1 N4 C14 124.3(3)
O3 La1 N4 C14 45.8(3)
O1 La1 N4 C14 101.2(3)
O1T La1 N4 C14 -89.6(3)
N5 La1 N4 C14 -23.6(3)
N3 La1 N4 C14 -158.6(3)
N1 La1 N4 C14 -96.1(4)
N6 La1 N4 C14 -6.8(3)
N2 La1 N4 C14 -177.0(3)
O2 La1 N4 C13 -117.8(3)
O3 La1 N4 C13 163.7(3)
O1 La1 N4 C13 -140.9(2)
O1T La1 N4 C13 28.3(3)
N5 La1 N4 C13 94.3(3)
N3 La1 N4 C13 -40.7(2)
N1 La1 N4 C13 21.8(4)
N6 La1 N4 C13 111.0(3)
N2 La1 N4 C13 -59.2(3)
O2 La1 N4 C24 1.2(3)
O3 La1 N4 C24 -77.3(3)
O1 La1 N4 C24 -21.9(3)
O1T La1 N4 C24 147.4(3)
N5 La1 N4 C24 -146.6(3)
N3 La1 N4 C24 78.3(3)
N1 La1 N4 C24 140.9(3)
N6 La1 N4 C24 -129.9(3)
N2 La1 N4 C24 59.9(3)
C18 C19 N5 C15 -2.1(7)
C20 C19 N5 C15 178.1(4)
C18 C19 N5 La1 172.1(4)
C20 C19 N5 La1 -7.7(5)
C16 C15 N5 C19 4.1(7)
C14 C15 N5 C19 -170.8(4)
C16 C15 N5 La1 -169.9(4)
C14 C15 N5 La1 15.2(5)
O2 La1 N5 C19 157.7(3)
O3 La1 N5 C19 99.4(3)
O1 La1 N5 C19 65.8(3)
O1T La1 N5 C19 -70.3(3)
N3 La1 N5 C19 -128.9(3)
N1 La1 N5 C19 -13.5(3)
N4 La1 N5 C19 -169.4(3)
N6 La1 N5 C19 27.2(3)
N2 La1 N5 C19 -68.7(4)
O2 La1 N5 C15 -28.3(4)
O3 La1 N5 C15 -86.6(3)
O1 La1 N5 C15 -120.2(3)
O1T La1 N5 C15 103.7(3)
N3 La1 N5 C15 45.1(3)
N1 La1 N5 C15 160.5(3)
N4 La1 N5 C15 4.7(3)
N6 La1 N5 C15 -158.8(4)
N2 La1 N5 C15 105.3(4)
C1 C21 N6 C20 -71.8(5)
C1 C21 N6 C26 167.0(4)
C1 C21 N6 La1 42.7(4)
C19 C20 N6 C21 175.0(4)
C19 C20 N6 C26 -64.1(5)
C19 C20 N6 La1 56.1(4)
C27 C26 N6 C21 -126.1(4)
C27 C26 N6 C20 113.8(4)
C27 C26 N6 La1 -2.0(5)
O2 La1 N6 C21 101.2(3)
O3 La1 N6 C21 124.7(3)
O1 La1 N6 C21 49.5(3)
O1T La1 N6 C21 -91.0(3)
N5 La1 N6 C21 -157.8(3)
N3 La1 N6 C21 -89.3(4)
N1 La1 N6 C21 -22.1(3)
N4 La1 N6 C21 -174.8(2)
N2 La1 N6 C21 -4.5(3)
O2 La1 N6 C20 -141.6(2)
O3 La1 N6 C20 -118.1(3)
O1 La1 N6 C20 166.7(3)
O1T La1 N6 C20 26.2(3)
N5 La1 N6 C20 -40.6(2)
N3 La1 N6 C20 27.9(4)
N1 La1 N6 C20 95.1(3)
N4 La1 N6 C20 -57.6(3)
N2 La1 N6 C20 112.7(3)
O2 La1 N6 C26 -22.1(4)
O3 La1 N6 C26 1.5(3)
O1 La1 N6 C26 -73.7(3)
O1T La1 N6 C26 145.7(3)
N5 La1 N6 C26 78.9(3)
N3 La1 N6 C26 147.4(3)
N1 La1 N6 C26 -145.4(3)
N4 La1 N6 C26 62.0(3)
N2 La1 N6 C26 -127.8(3)
N7 C23 O1 La1 153.2(4)
C22 C23 O1 La1 -30.7(6)
O2 La1 O1 C23 102.7(4)
O3 La1 O1 C23 -177.3(4)
O1T La1 O1 C23 -39.2(4)
N5 La1 O1 C23 -145.0(3)
N3 La1 O1 C23 50.7(4)
N1 La1 O1 C23 -48.1(3)
N4 La1 O1 C23 124.5(3)
N6 La1 O1 C23 -111.5(4)
N2 La1 O1 C23 16.9(3)
N8 C25 O2 La1 155.5(4)
C24 C25 O2 La1 -26.8(6)
O3 La1 O2 C25 99.6(3)
O1 La1 O2 C25 175.8(3)
O1T La1 O2 C25 -40.7(4)
N5 La1 O2 C25 45.4(4)
N3 La1 O2 C25 -53.9(3)
N1 La1 O2 C25 -146.0(3)
N4 La1 O2 C25 13.2(3)
N6 La1 O2 C25 121.5(3)
N2 La1 O2 C25 -117.6(3)
N9 C27 O3 La1 179.7(4)
C26 C27 O3 La1 0.0(6)
O2 La1 O3 C27 162.8(4)
O1 La1 O3 C27 87.2(4)
O1T La1 O3 C27 -54.7(4)
N5 La1 O3 C27 -68.0(4)
N3 La1 O3 C27 -161.8(3)
N1 La1 O3 C27 32.1(4)
N4 La1 O3 C27 -131.4(4)
N6 La1 O3 C27 -0.9(3)
N2 La1 O3 C27 105.4(4)
F2 C1T S1 O3T 176.7(5)
F1 C1T S1 O3T -63.5(6)
F3 C1T S1 O3T 57.5(5)
F2 C1T S1 O2T -62.0(5)
F1 C1T S1 O2T 57.8(6)
F3 C1T S1 O2T 178.7(5)
F2 C1T S1 O1T 57.2(5)
F1 C1T S1 O1T 177.0(5)
F3 C1T S1 O1T -62.0(5)
F4 C2T S2 O5T 67.4(9)
F5 C2T S2 O5T -171.0(7)
F6 C2T S2 O5T -58.2(7)
F4 C2T S2 O4T -170.7(8)
F5 C2T S2 O4T -49.0(7)
F6 C2T S2 O4T 63.8(7)
F4 C2T S2 O6T -50.4(9)
F5 C2T S2 O6T 71.3(6)
F6 C2T S2 O6T -176.0(6)
F9 C3T S3 O7T -180.0(7)
F8 C3T S3 O7T -60.0(7)
F7 C3T S3 O7T 56.1(7)
F9 C3T S3 O9T -51.1(7)
F8 C3T S3 O9T 68.9(7)
F7 C3T S3 O9T -175.0(6)
F9 C3T S3 O8T 64.7(7)
F8 C3T S3 O8T -175.3(6)
F7 C3T S3 O8T -59.3(7)
O3T S1 O1T La1 64.2(7)
O2T S1 O1T La1 -71.2(6)
C1T S1 O1T La1 177.2(6)
O2 La1 O1T S1 -96.8(6)
O3 La1 O1T S1 142.2(5)
O1 La1 O1T S1 24.6(7)
N5 La1 O1T S1 155.4(6)
N3 La1 O1T S1 -84.0(6)
N1 La1 O1T S1 33.5(6)
N4 La1 O1T S1 -143.7(6)
N6 La1 O1T S1 95.3(6)
N2 La1 O1T S1 -23.9(6)
